data_1547182
loop_
_publ_author_name
'Simon J Coles'
'David B Davies'
'Michael B Hursthouse'
'Susanne L Huth'
'Adem Kilic'
'Mark E Light'
'Marianne Odlyha'
'John S Rutherford'
'Robert A Shaw'
'Aylin Uslu'

_publ_section_title
;
 Characterisation of temperature-dependent phase transitions in
 2,2-trimethylenedioxy- 4,4,6,6-tetrachlorocyclotriphosphazene,
 N3P3Cl4[O(CH2)3O]
;
_journal_name_full 'Chemistry Central Journal'
_journal_page_first 20
_journal_paper_doi 10.1186/1752-153X-1-20
_journal_volume 1
_journal_year 2007
_chemical_formula_sum 'C3 H6 Cl4 N3 O2 P3'
_chemical_formula_weight 350.82
_space_group_IT_number 36
_symmetry_cell_setting orthorhombic
_symmetry_space_group_name_Hall 'C 2c -2'
_symmetry_space_group_name_H-M 'C m c 21'
_atom_sites_solution_hydrogens geom
_atom_sites_solution_primary direct
_atom_sites_solution_secondary difmap
_cell_angle_alpha 90.00
_cell_angle_beta 90.00
_cell_angle_gamma 90.00
_cell_formula_units_Z 4
_cell_length_a 10.666(2)
_cell_length_b 13.489(3)
_cell_length_c 8.8593(18)
_cell_measurement_reflns_used 826
_cell_measurement_temperature 293(2)
_cell_measurement_theta_max 27.48
_cell_measurement_theta_min 2.91
_cell_volume 1274.6(5)
_computing_cell_refinement 'DENZO & COLLECT'
_computing_data_collection 'DENZO (Otwinowski & Minor, 1997) & COLLECT (Hooft, 1998)'
_computing_data_reduction 'DENZO & COLLECT'
_computing_structure_refinement 'SHELXL-97 (Sheldrick, 1997)'
_computing_structure_solution 'SHELXS-97 (Sheldrick, 1997)'
_diffrn_ambient_temperature 293(2)
_diffrn_detector_area_resol_mean 9.091
_diffrn_measured_fraction_theta_full 0.996
_diffrn_measured_fraction_theta_max 0.996
_diffrn_measurement_device_type 'Bruker-Nonius KappaCCD'
_diffrn_measurement_method '\f & \w scans'
_diffrn_radiation_monochromator graphite
_diffrn_radiation_source 'Bruker-Nonius FR591 rotating anode'
_diffrn_radiation_type MoK\a
_diffrn_radiation_wavelength 0.71073
_diffrn_reflns_av_R_equivalents 0.0464
_diffrn_reflns_av_sigmaI/netI 0.0378
_diffrn_reflns_limit_h_max 13
_diffrn_reflns_limit_h_min -12
_diffrn_reflns_limit_k_max 17
_diffrn_reflns_limit_k_min -17
_diffrn_reflns_limit_l_max 10
_diffrn_reflns_limit_l_min -11
_diffrn_reflns_number 4592
_diffrn_reflns_theta_full 27.37
_diffrn_reflns_theta_max 27.37
_diffrn_reflns_theta_min 3.35
_exptl_absorpt_coefficient_mu 1.288
_exptl_absorpt_correction_T_max 0.9503
_exptl_absorpt_correction_T_min 0.6986
_exptl_absorpt_correction_type multi-scan
_exptl_absorpt_process_details 'SADABS (Sheldrick, 2003)'
_exptl_crystal_colour colourless
_exptl_crystal_density_diffrn 1.828
_exptl_crystal_density_method 'not measured'
_exptl_crystal_description needle
_exptl_crystal_F_000 696
_exptl_crystal_size_max 0.3
_exptl_crystal_size_mid 0.04
_exptl_crystal_size_min 0.04
_refine_diff_density_max 0.277
_refine_diff_density_min -0.245
_refine_diff_density_rms 0.052
_refine_ls_abs_structure_details 'Flack H D (1983), Acta Cryst. A39, 876-881'
_refine_ls_abs_structure_Flack -0.02(16)
_refine_ls_extinction_method none
_refine_ls_goodness_of_fit_ref 1.047
_refine_ls_hydrogen_treatment constr
_refine_ls_matrix_type full
_refine_ls_number_parameters 79
_refine_ls_number_reflns 1496
_refine_ls_number_restraints 1
_refine_ls_restrained_S_all 1.046
_refine_ls_R_factor_all 0.0479
_refine_ls_R_factor_gt 0.0366
_refine_ls_shift/su_max 0.002
_refine_ls_shift/su_mean 0.000
_refine_ls_structure_factor_coef Fsqd
_refine_ls_weighting_details 'calc w=1/[\s^2^(Fo^2^)+(0.0384P)^2^+1.0659P] where P=(Fo^2^+2Fc^2^)/3'
_refine_ls_weighting_scheme calc
_refine_ls_wR_factor_gt 0.0877
_refine_ls_wR_factor_ref 0.0933
_reflns_number_gt 1252
_reflns_number_total 1496
_reflns_threshold_expression >2sigma(I)
_cod_data_source_file 13065_2007_20_MOESM3_ESM.cif
_cod_data_source_block 293K
_cod_depositor_comments
;
The following automatic conversions were performed:

'_symmetry_cell_setting' value 'Orthorhombic' changed to
'orthorhombic' according to the built-in table from CIF Core
dictionary named 'cif_core.dic' version 2.4.1 from 2010-06-29.

Automatic conversion script
Id: cif_fix_values 5376 2017-05-30 11:51:03Z andrius 
;
_cod_original_cell_volume 1274.6(4)
_cod_original_sg_symbol_H-M Cmc2(1)
_cod_database_code 1547182

loop_
_symmetry_equiv_pos_as_xyz
'x, y, z'
'-x, -y, z+1/2'
'x, -y, z+1/2'
'-x, y, z'
'x+1/2, y+1/2, z'
'-x+1/2, -y+1/2, z+1/2'
'x+1/2, -y+1/2, z+1/2'
'-x+1/2, y+1/2, z'

loop_
_atom_site_label
_atom_site_type_symbol
_atom_site_fract_x
_atom_site_fract_y
_atom_site_fract_z
_atom_site_U_iso_or_equiv
_atom_site_adp_type
_atom_site_occupancy
_atom_site_symmetry_multiplicity
_atom_site_calc_flag
_atom_site_refinement_flags
_atom_site_disorder_assembly
_atom_site_disorder_group
Cl2 Cl 0.14278(14) 0.15874(10) 1.02523(16) 0.0881(4) Uani 1 1 d . . .
N2 N 0.0000 0.1303(3) 0.7491(6) 0.0866(18) Uani 1 2 d S . .
N3 N 0.0000 0.3132(3) 0.8738(5) 0.0535(11) Uani 1 2 d S . .
N1 N 0.0000 0.2920(3) 0.5712(5) 0.0606(13) Uani 1 2 d S . .
P1 P 0.0000 0.36407(8) 0.71124(13) 0.0434(3) Uani 1 2 d S . .
P2 P 0.0000 0.17634(9) 0.58785(15) 0.0601(4) Uani 1 2 d S . .
P3 P 0.0000 0.19817(9) 0.89461(15) 0.0504(3) Uani 1 2 d S . .
Cl1 Cl 0.14354(18) 0.12113(10) 0.47099(17) 0.1032(5) Uani 1 1 d . . .
O1 O 0.1159(3) 0.43348(19) 0.6959(3) 0.0660(7) Uani 1 1 d . . .
C2 C 0.0000 0.5852(4) 0.7412(7) 0.111(3) Uani 1 2 d S . .
H2A H 0.0000 0.6468 0.7976 0.133 Uiso 1 2 calc SR . .
H2B H 0.0000 0.6013 0.6345 0.133 Uiso 1 2 calc SR . .
C1 C 0.1149(6) 0.5280(3) 0.7781(5) 0.0886(17) Uani 1 1 d . . .
H1A H 0.1884 0.5664 0.7511 0.106 Uiso 1 1 calc R . .
H1B H 0.1178 0.5153 0.8859 0.106 Uiso 1 1 calc R . .

loop_
_atom_site_aniso_label
_atom_site_aniso_U_11
_atom_site_aniso_U_22
_atom_site_aniso_U_33
_atom_site_aniso_U_23
_atom_site_aniso_U_13
_atom_site_aniso_U_12
Cl2 0.0959(9) 0.0823(7) 0.0862(8) 0.0093(6) -0.0214(7) 0.0264(7)
N2 0.175(5) 0.034(2) 0.051(3) 0.002(2) 0.000 0.000
N3 0.081(3) 0.041(2) 0.038(2) -0.0020(18) 0.000 0.000
N1 0.107(4) 0.0384(19) 0.036(2) -0.0031(18) 0.000 0.000
P1 0.0599(7) 0.0360(6) 0.0344(6) 0.0004(5) 0.000 0.000
P2 0.1009(12) 0.0398(6) 0.0397(6) -0.0084(6) 0.000 0.000
P3 0.0741(9) 0.0392(6) 0.0380(6) 0.0025(5) 0.000 0.000
Cl1 0.1332(13) 0.0878(8) 0.0887(9) -0.0192(8) 0.0214(9) 0.0298(8)
O1 0.0803(16) 0.0558(15) 0.0620(17) -0.0077(13) 0.0192(14) -0.0183(13)
C2 0.258(10) 0.039(3) 0.035(3) 0.002(2) 0.000 0.000
C1 0.143(5) 0.067(3) 0.056(2) -0.014(2) 0.022(3) -0.050(3)

loop_
_atom_type_symbol
_atom_type_description
_atom_type_scat_dispersion_real
_atom_type_scat_dispersion_imag
_atom_type_scat_source
C C 0.0033 0.0016 'International Tables Vol C Tables 4.2.6.8 and 6.1.1.4'
H H 0.0000 0.0000 'International Tables Vol C Tables 4.2.6.8 and 6.1.1.4'
O O 0.0106 0.0060 'International Tables Vol C Tables 4.2.6.8 and 6.1.1.4'
P P 0.1023 0.0942 'International Tables Vol C Tables 4.2.6.8 and 6.1.1.4'
Cl Cl 0.1484 0.1585 'International Tables Vol C Tables 4.2.6.8 and 6.1.1.4'
N N 0.0061 0.0033 'International Tables Vol C Tables 4.2.6.8 and 6.1.1.4'

loop_
_geom_angle_atom_site_label_1
_geom_angle_atom_site_label_2
_geom_angle_atom_site_label_3
_geom_angle
_geom_angle_site_symmetry_1
_geom_angle_site_symmetry_3
P2 N2 P3 121.1(3) . .
P3 N3 P1 122.3(3) . .
P2 N1 P1 122.7(3) . .
O1 P1 O1 105.1(2) 4 .
O1 P1 N1 107.61(14) 4 .
O1 P1 N1 107.61(14) . .
O1 P1 N3 109.72(15) 4 .
O1 P1 N3 109.72(15) . .
N1 P1 N3 116.4(2) . .
N2 P2 N1 118.9(2) . .
N2 P2 Cl1 109.12(12) . 4
N1 P2 Cl1 108.86(11) . 4
N2 P2 Cl1 109.12(12) . .
N1 P2 Cl1 108.86(11) . .
Cl1 P2 Cl1 100.41(12) 4 .
N3 P3 N2 118.6(2) . .
N3 P3 Cl2 109.56(11) . .
N2 P3 Cl2 108.66(12) . .
N3 P3 Cl2 109.56(11) . 4
N2 P3 Cl2 108.66(12) . 4
Cl2 P3 Cl2 100.19(11) . 4
C1 O1 P1 118.2(3) . .
C1 C2 C1 111.3(5) 4 .
O1 C1 C2 110.4(5) . .

loop_
_geom_bond_atom_site_label_1
_geom_bond_atom_site_label_2
_geom_bond_distance
_geom_bond_site_symmetry_2
Cl2 P3 1.9852(15) .
N2 P2 1.558(5) .
N2 P3 1.581(5) .
N3 P3 1.562(4) .
N3 P1 1.596(4) .
N1 P2 1.567(4) .
N1 P1 1.576(4) .
P1 O1 1.557(3) 4
P1 O1 1.557(3) .
P2 Cl1 1.9925(17) 4
P2 Cl1 1.9925(17) .
P3 Cl2 1.9852(15) 4
O1 C1 1.468(5) .
C2 C1 1.484(7) 4
C2 C1 1.484(7) .
